data_1563540
loop_
_publ_author_name
'Varga, Tamas'
'Mitchell, J.F.'
'Wang, Jun'
'Arnold, Lindsay G.'
'Toby, Brian H.'
'Malliakas, Christos D.'

_publ_section_title
;
 High-pressure synthesis, crystal and electronic structures of a new
 scandium tungstate, Sc0.67WO4
;
_journal_issue 7
_journal_name_full 'Journal of Solid State Chemistry'
_journal_page_first 1567
_journal_page_last 1573
_journal_paper_doi 10.1016/j.jssc.2010.04.039
_journal_volume 183
_journal_year 2010
_chemical_formula_sum 'O4 Sc0.67 W'
_chemical_formula_weight 277.94
_space_group_IT_number 13
_space_group_name_Hall '-P 2yc'
_space_group_name_H-M_alt 'P 1 2/c 1'
_symmetry_cell_setting monoclinic
_symmetry_space_group_name_H-M 'P 1 2/c 1'
_cell_angle_alpha 90.0
_cell_angle_beta 91.1775(6)
_cell_angle_gamma 90.0
_cell_formula_units_Z 2
_cell_length_a 4.80282(4)
_cell_length_b 5.75801(6)
_cell_length_c 4.98611(5)
_cell_volume 137.860(2)
_computing_structure_refinement GSAS
_refine_ls_goodness_of_fit_all 2.44
_refine_ls_matrix_type full
_refine_ls_number_parameters 58
_refine_ls_number_restraints 0
_refine_ls_shift/su_max 0.05
_refine_ls_shift/su_mean 0.01
_cod_data_source_file JSSC-2010-183-1567.cif
_cod_data_source_block SCWO4
_cod_original_cell_volume 137.8600(20)
_cod_database_code 1563540

loop_
_symmetry_equiv_pos_site_id
_symmetry_equiv_pos_as_xyz
1 +x,+y,+z
2 -x,+y,-z+1/2
-1 -x,-y,-z
-2 +x,-y,+z+1/2

loop_
_atom_site_type_symbol
_atom_site_label
_atom_site_fract_x
_atom_site_fract_y
_atom_site_fract_z
_atom_site_occupancy
_atom_site_thermal_displace_type
_atom_site_U_iso_or_equiv
_atom_site_symmetry_multiplicity
Sc Sc1 0.5 0.6766(4) 0.25 0.669(4) Uiso 0.0011(7) 2
W+ W1 0.0 0.17722(8) 0.25 1.0 Uiso 0.00935(14) 2
O- O1 0.2133(6) 0.0959(6) 0.9549(8) 1.0 Uiso 0.0069(11) 4
O- O2 0.2589(6) 0.3654(6) 0.3796(9) 1.0 Uiso 0.0176(12) 4

loop_
_atom_type_symbol
_atom_type_number_in_cell
Sc 1.339
W+ 2.0
O- 8.0

loop_
_geom_angle_atom_site_label_1
_geom_angle_atom_site_label_2
_geom_angle_atom_site_label_3
_geom_angle
_geom_angle_site_symmetry_1
_geom_angle_site_symmetry_2
_geom_angle_site_symmetry_3
_geom_angle_publ_flag
Sc1 Sc1 Sc1 101.60(14) -1_665 . -1_666 n
Sc1 Sc1 O1 90.38(10) -1_665 . -1_666 n
Sc1 Sc1 O1 139.13(9) -1_665 . -2_565 n
Sc1 Sc1 O2 74.08(14) -1_665 . 1_555 n
Sc1 Sc1 O2 42.38(11) -1_665 . 2_655 n
Sc1 Sc1 O2 125.44(15) -1_665 . -1_666 n
Sc1 Sc1 O2 43.91(10) -1_665 . -2_565 n
Sc1 Sc1 O1 139.13(9) -1_666 . -1_666 n
Sc1 Sc1 O1 90.38(10) -1_666 . -2_565 n
Sc1 Sc1 O2 42.38(11) -1_666 . 1_555 n
Sc1 Sc1 O2 74.08(14) -1_666 . 2_655 n
Sc1 Sc1 O2 43.91(10) -1_666 . -1_666 n
Sc1 Sc1 O2 125.44(15) -1_666 . -2_565 n
O1 Sc1 O1 105.76(21) -1_666 . -2_565 n
O1 Sc1 O2 163.09(15) -1_666 . 1_555 n
O1 Sc1 O2 90.60(13) -1_666 . 2_655 n
O1 Sc1 O2 97.77(14) -1_666 . -1_666 n
O1 Sc1 O2 89.94(13) -1_666 . -2_565 n
O1 Sc1 O2 90.60(13) -2_565 . 1_555 n
O1 Sc1 O2 163.09(15) -2_565 . 2_655 n
O1 Sc1 O2 89.94(13) -2_565 . -1_666 n
O1 Sc1 O2 97.77(14) -2_565 . -2_565 n
O2 Sc1 O2 73.48(19) 1_555 . 2_655 n
O2 Sc1 O2 86.29(15) 1_555 . -1_666 n
O2 Sc1 O2 83.48(13) 1_555 . -2_565 n
O2 Sc1 O2 83.48(13) 2_655 . -1_666 n
O2 Sc1 O2 86.29(15) 2_655 . -2_565 n
O2 Sc1 O2 167.23(25) -1_666 . -2_565 n
O1 W1 O1 150.99(20) 1_554 . 2_556 n
O1 W1 O1 72.73(14) 1_554 . -1_556 n
O1 W1 O1 85.78(10) 1_554 . -2_555 n
O1 W1 O2 92.78(14) 1_554 . 1_555 n
O1 W1 O2 105.05(16) 1_554 . 2_555 n
O1 W1 O1 85.78(10) 2_556 . -1_556 n
O1 W1 O1 72.73(14) 2_556 . -2_555 n
O1 W1 O2 105.05(16) 2_556 . 1_555 n
O1 W1 O2 92.78(14) 2_556 . 2_555 n
O1 W1 O1 84.65(19) -1_556 . -2_555 n
O1 W1 O2 163.78(14) -1_556 . 1_555 n
O1 W1 O2 87.09(15) -1_556 . 2_555 n
O1 W1 O2 87.09(15) -2_555 . 1_555 n
O1 W1 O2 163.78(14) -2_555 . 2_555 n
O2 W1 O2 104.10(23) 1_555 . 2_555 n
Sc1 O1 W1 125.61(18) -1_666 . 1_556 n
Sc1 O1 W1 121.60(18) -1_666 . -1_556 n
W1 O1 W1 107.27(14) 1_556 . -1_556 n
Sc1 O2 Sc1 93.71(15) 1_555 . -1_666 n
Sc1 O2 W1 138.82(23) 1_555 . 1_555 n
Sc1 O2 W1 127.07(22) -1_666 . 1_555 n

loop_
_geom_bond_atom_site_label_1
_geom_bond_atom_site_label_2
_geom_bond_distance
_geom_bond_site_symmetry_1
_geom_bond_site_symmetry_2
_geom_bond_publ_flag
Sc1 Sc1 3.2170(32) . -1_665 n
Sc1 Sc1 3.2170(32) . -1_666 n
Sc1 O1 2.171(4) . -1_666 n
Sc1 O1 2.171(4) . -2_564 n
Sc1 O2 2.236(4) . 1_555 n
Sc1 O2 2.236(4) . 2_655 n
Sc1 O2 2.173(4) . -1_666 n
Sc1 O2 2.173(4) . -2_564 n
W1 O1 1.870(4) . 1_554 n
W1 O1 1.870(4) . 2_556 n
W1 O1 2.1269(33) . -1_556 n
W1 O1 2.1269(33) . -2_554 n
W1 O2 1.762(4) . 1_555 n
W1 O2 1.762(4) . 2_555 n
O1 Sc1 2.171(4) . -1_666 n
O1 W1 1.870(4) . 1_556 n
O1 W1 2.1269(33) . -1_556 n
O2 Sc1 2.236(4) . 1_555 n
O2 Sc1 2.173(4) . -1_666 n
O2 W1 1.762(4) . 1_555 n
